data_4325877
loop_
_publ_author_name
'Qilong Zhu'
'Tianlu Sheng'
'Chunhong Tan'
'Shengmin Hu'
'Ruibiao Fu'
'Xintao Wu'

_publ_section_title
;
 Formation of Zn(II) and Cd(II) Coordination Polymers Assembled by
 Triazine-Based Polycarboxylate and in-Situ-Generated Pyridine-4-thiolate
 or Dipyridylsulfide Ligands: Observation of an Unusual Luminescence
 Thermochromism
;
_journal_name_full 'Inorganic Chemistry'
_journal_page_first 7618
_journal_page_last 7624
_journal_paper_doi 10.1021/ic200640g
_journal_volume 50
_journal_year 2011
_chemical_formula_sum 'C50 H56 Cd5 N16 O29 S4'
_chemical_formula_weight 2035.35
_chemical_name_systematic
; 
 ? 
;
_space_group_IT_number 15
_symmetry_cell_setting monoclinic
_symmetry_space_group_name_Hall '-C 2yc'
_symmetry_space_group_name_H-M 'C 1 2/c 1'
_atom_sites_solution_hydrogens geom
_atom_sites_solution_primary direct
_atom_sites_solution_secondary difmap
_audit_creation_method SHELXL-97
_cell_angle_alpha 90.00
_cell_angle_beta 94.048(8)
_cell_angle_gamma 90.00
_cell_formula_units_Z 4
_cell_length_a 9.3162(8)
_cell_length_b 20.6527(18)
_cell_length_c 36.859(5)
_cell_measurement_temperature 293(2)
_cell_volume 7074.2(13)
_computing_cell_refinement 'CrystalClear (Rigaku Inc., 2007)'
_computing_data_collection 'CrystalClear (Rigaku Inc., 2007)'
_computing_data_reduction 'CrystalClear (Rigaku Inc., 2007)'
_computing_structure_refinement 'SHELXL-97 (Sheldrick, 1997)'
_computing_structure_solution 'SHELXS-97 (Sheldrick, 1990)'
_diffrn_ambient_temperature 293(2)
_diffrn_measured_fraction_theta_full 0.987
_diffrn_measured_fraction_theta_max 0.987
_diffrn_radiation_monochromator graphite
_diffrn_radiation_source 'fine-focus sealed tube'
_diffrn_radiation_type MoK\a
_diffrn_radiation_wavelength 0.71073
_diffrn_reflns_av_R_equivalents 0.0514
_diffrn_reflns_av_sigmaI/netI 0.0583
_diffrn_reflns_limit_h_max 12
_diffrn_reflns_limit_h_min -10
_diffrn_reflns_limit_k_max 26
_diffrn_reflns_limit_k_min -26
_diffrn_reflns_limit_l_max 47
_diffrn_reflns_limit_l_min -45
_diffrn_reflns_number 24938
_diffrn_reflns_theta_full 27.48
_diffrn_reflns_theta_max 27.48
_diffrn_reflns_theta_min 2.05
_exptl_absorpt_coefficient_mu 1.690
_exptl_absorpt_correction_T_max 1.0000
_exptl_absorpt_correction_T_min 0.5830
_exptl_absorpt_correction_type multi-scan
_exptl_crystal_colour Light-yellow
_exptl_crystal_density_diffrn 1.911
_exptl_crystal_description Sheet
_exptl_crystal_F_000 4016
_exptl_crystal_size_max 0.2100
_exptl_crystal_size_mid 0.1700
_exptl_crystal_size_min 0.0500
_refine_diff_density_max 1.501
_refine_diff_density_min -1.266
_refine_diff_density_rms 0.297
_refine_ls_extinction_method none
_refine_ls_goodness_of_fit_ref 1.022
_refine_ls_hydrogen_treatment constr
_refine_ls_matrix_type full
_refine_ls_number_parameters 474
_refine_ls_number_reflns 8003
_refine_ls_number_restraints 0
_refine_ls_restrained_S_all 1.022
_refine_ls_R_factor_all 0.0742
_refine_ls_R_factor_gt 0.0569
_refine_ls_shift/su_max 0.000
_refine_ls_shift/su_mean 0.000
_refine_ls_structure_factor_coef Fsqd
_refine_ls_weighting_details 'calc w=1/[\s^2^(Fo^2^)+(0.1114P)^2^+17.7449P] where P=(Fo^2^+2Fc^2^)/3'
_refine_ls_weighting_scheme calc
_refine_ls_wR_factor_gt 0.1693
_refine_ls_wR_factor_ref 0.1904
_reflns_number_gt 6570
_reflns_number_total 8003
_reflns_threshold_expression >2sigma(I)
_cod_data_source_file ic200640g_si_002.cif
_cod_data_source_block a
_cod_original_cell_volume 7074.1(13)
_cod_database_code 4325877

loop_
_symmetry_equiv_pos_as_xyz
'x, y, z'
'-x, y, -z+1/2'
'x+1/2, y+1/2, z'
'-x+1/2, y+1/2, -z+1/2'
'-x, -y, -z'
'x, -y, z-1/2'
'-x+1/2, -y+1/2, -z'
'x+1/2, -y+1/2, z-1/2'

loop_
_atom_site_label
_atom_site_type_symbol
_atom_site_fract_x
_atom_site_fract_y
_atom_site_fract_z
_atom_site_U_iso_or_equiv
_atom_site_adp_type
_atom_site_occupancy
_atom_site_symmetry_multiplicity
_atom_site_calc_flag
_atom_site_refinement_flags
Cd1 Cd 1.43981(4) 0.22133(2) 0.011896(12) 0.03247(15) Uani 1 1 d .
Cd2 Cd 1.67965(5) 0.36431(2) 0.020354(13) 0.03786(16) Uani 1 1 d .
Cd3 Cd 1.5000 0.33516(5) -0.2500 0.0568(2) Uani 1 2 d S
S4 S 1.57984(18) 0.26530(9) 0.06815(5) 0.0418(4) Uani 1 1 d .
S5 S 1.80980(17) 0.41438(9) 0.07549(5) 0.0438(4) Uani 1 1 d .
C1 C 1.1264(7) 0.3351(4) -0.13888(18) 0.0409(15) Uani 1 1 d .
C2 C 1.1698(6) 0.3752(3) -0.08280(16) 0.0342(13) Uani 1 1 d .
C3 C 1.3467(6) 0.3289(3) -0.11177(16) 0.0349(13) Uani 1 1 d .
C4 C 0.8887(8) 0.3485(6) -0.1675(2) 0.066(3) Uani 1 1 d .
H4A H 0.8480 0.3307 -0.1461 0.079 Uiso 1 1 calc R
H4B H 0.8319 0.3324 -0.1886 0.079 Uiso 1 1 calc R
C5 C 0.8758(9) 0.4202(7) -0.1664(3) 0.085(4) Uani 1 1 d .
C6 C 1.0851(8) 0.2970(5) -0.2012(2) 0.061(2) Uani 1 1 d .
H6A H 1.0034 0.2824 -0.2168 0.073 Uiso 1 1 calc R
H6B H 1.1421 0.2591 -0.1941 0.073 Uiso 1 1 calc R
C7 C 1.1745(8) 0.3411(7) -0.2227(2) 0.068(3) Uani 1 1 d .
C8 C 0.9815(6) 0.4345(3) -0.05396(18) 0.0402(14) Uani 1 1 d .
H8A H 0.9367 0.4292 -0.0783 0.048 Uiso 1 1 calc R
H8B H 0.9982 0.4804 -0.0500 0.048 Uiso 1 1 calc R
C9 C 0.8780(6) 0.4103(3) -0.02674(17) 0.0309(12) Uani 1 1 d .
C10 C 1.2282(6) 0.4247(3) -0.02359(16) 0.0339(12) Uani 1 1 d .
H10A H 1.1777 0.4458 -0.0047 0.041 Uiso 1 1 calc R
H10B H 1.2862 0.4573 -0.0345 0.041 Uiso 1 1 calc R
C11 C 1.3294(6) 0.3740(3) -0.00558(16) 0.0311(12) Uani 1 1 d .
C12 C 1.5301(8) 0.2671(4) -0.14074(19) 0.0478(17) Uani 1 1 d .
H12A H 1.4677 0.2294 -0.1409 0.057 Uiso 1 1 calc R
H12B H 1.6274 0.2524 -0.1343 0.057 Uiso 1 1 calc R
C13 C 1.5245(7) 0.2949(4) -0.17865(18) 0.0448(16) Uani 1 1 d .
C14 C 1.5821(6) 0.3194(4) -0.08007(16) 0.0405(15) Uani 1 1 d .
H14A H 1.5741 0.3636 -0.0716 0.049 Uiso 1 1 calc R
H14B H 1.6806 0.3128 -0.0862 0.049 Uiso 1 1 calc R
C15 C 1.5518(6) 0.2739(3) -0.04907(17) 0.0338(12) Uani 1 1 d .
C16 C 1.4440(13) 0.3612(5) 0.1526(3) 0.080(3) Uani 1 1 d .
H16A H 1.4824 0.3749 0.1753 0.096 Uiso 1 1 calc R
C17 C 1.5277(10) 0.3298(4) 0.1306(2) 0.060(2) Uani 1 1 d .
H17A H 1.6241 0.3226 0.1378 0.072 Uiso 1 1 calc R
C18 C 1.4711(7) 0.3074(3) 0.09651(18) 0.0414(15) Uani 1 1 d .
C19 C 1.3248(8) 0.3212(4) 0.0870(2) 0.0528(18) Uani 1 1 d .
H19A H 1.2835 0.3075 0.0646 0.063 Uiso 1 1 calc R
C20 C 1.2423(10) 0.3542(5) 0.1103(3) 0.065(2) Uani 1 1 d .
H20A H 1.1460 0.3632 0.1038 0.077 Uiso 1 1 calc R
C21 C 1.6430(9) 0.5268(4) 0.1497(2) 0.0552(19) Uani 1 1 d .
H21A H 1.6749 0.5455 0.1717 0.066 Uiso 1 1 calc R
C22 C 1.7333(8) 0.4886(4) 0.1315(2) 0.0500(17) Uani 1 1 d .
H22A H 1.8258 0.4807 0.1417 0.060 Uiso 1 1 calc R
C23 C 1.6896(7) 0.4608(3) 0.0976(2) 0.0439(15) Uani 1 1 d .
C24 C 1.5478(7) 0.4750(4) 0.0837(2) 0.0471(16) Uani 1 1 d .
H24A H 1.5142 0.4591 0.0611 0.057 Uiso 1 1 calc R
C25 C 1.4596(8) 0.5122(4) 0.1036(2) 0.0477(16) Uani 1 1 d .
H25A H 1.3653 0.5200 0.0947 0.057 Uiso 1 1 calc R
N1 N 1.0733(5) 0.3666(3) -0.11137(15) 0.0441(14) Uani 1 1 d .
N2 N 1.2619(6) 0.3140(3) -0.14122(15) 0.0436(13) Uani 1 1 d .
N3 N 1.3087(5) 0.3597(3) -0.08168(14) 0.0348(11) Uani 1 1 d .
N4 N 1.0317(6) 0.3253(4) -0.16865(16) 0.0555(18) Uani 1 1 d .
N5 N 1.4879(5) 0.3113(3) -0.11263(14) 0.0408(13) Uani 1 1 d .
N6 N 1.1206(5) 0.4008(3) -0.05161(14) 0.0353(11) Uani 1 1 d .
N7 N 1.3039(10) 0.3735(4) 0.1425(2) 0.080(2) Uani 1 1 d .
H7A H 1.2529 0.3942 0.1572 0.096 Uiso 1 1 calc R
N8 N 1.5081(7) 0.5374(3) 0.13579(18) 0.0530(15) Uani 1 1 d .
H8C H 1.4515 0.5608 0.1477 0.064 Uiso 1 1 calc R
O1 O 0.7826(7) 0.4487(6) -0.1503(3) 0.120(4) Uani 1 1 d .
O1W O 1.576(3) 0.4436(10) -0.2486(7) 0.154(12) Uani 0.50 1 d P
O2 O 0.9715(8) 0.4549(4) -0.1842(2) 0.093(2) Uani 1 1 d .
H2A H 1.0262 0.4302 -0.1939 0.140 Uiso 1 1 calc R
O3 O 1.1632(7) 0.4013(5) -0.21823(19) 0.082(2) Uani 1 1 d .
O4 O 1.2539(6) 0.3163(5) -0.24498(17) 0.088(3) Uani 1 1 d .
O5 O 0.7579(4) 0.4370(2) -0.02709(14) 0.0423(11) Uani 1 1 d .
O6 O 0.9138(5) 0.3641(2) -0.00515(13) 0.0408(10) Uani 1 1 d .
O7 O 1.2855(4) 0.31589(19) -0.00218(11) 0.0305(8) Uani 1 1 d .
O8 O 1.4485(4) 0.3954(2) 0.00632(14) 0.0420(11) Uani 1 1 d .
O9 O 1.5275(6) 0.3549(3) -0.18396(14) 0.0552(13) Uani 1 1 d .
O10 O 1.5234(7) 0.2545(4) -0.20451(16) 0.0724(17) Uani 1 1 d .
O11 O 1.4599(5) 0.2316(2) -0.05300(13) 0.0436(11) Uani 1 1 d .
O12 O 1.6241(5) 0.2828(2) -0.01868(12) 0.0445(11) Uani 1 1 d .
O2W O 1.104(2) 0.4060(11) 0.1899(5) 0.288(12) Uani 1 1 d .
O3W O 0.748(4) 0.3318(16) 0.2221(12) 0.60(4) Uani 1 1 d .

loop_
_atom_site_aniso_label
_atom_site_aniso_U_11
_atom_site_aniso_U_22
_atom_site_aniso_U_33
_atom_site_aniso_U_23
_atom_site_aniso_U_13
_atom_site_aniso_U_12
Cd1 0.0275(2) 0.0380(3) 0.0320(3) 0.00173(17) 0.00213(17) 0.00036(16)
Cd2 0.0287(2) 0.0508(3) 0.0342(3) -0.0027(2) 0.00343(18) -0.00691(18)
Cd3 0.0433(4) 0.1005(7) 0.0277(4) 0.000 0.0099(3) 0.000
S4 0.0385(8) 0.0463(9) 0.0392(9) 0.0012(7) -0.0064(7) -0.0038(7)
S5 0.0331(8) 0.0540(10) 0.0436(9) -0.0049(8) -0.0027(7) -0.0025(7)
C1 0.031(3) 0.064(4) 0.028(3) 0.005(3) 0.003(2) -0.012(3)
C2 0.030(3) 0.051(4) 0.022(3) 0.010(2) 0.003(2) -0.001(2)
C3 0.034(3) 0.047(3) 0.024(3) 0.003(2) 0.003(2) -0.003(3)
C4 0.032(4) 0.131(9) 0.034(4) -0.007(5) -0.002(3) -0.009(4)
C5 0.033(4) 0.161(12) 0.059(6) -0.019(7) -0.005(4) 0.004(5)
C6 0.044(4) 0.108(7) 0.029(4) -0.009(4) -0.006(3) -0.006(4)
C7 0.035(4) 0.134(9) 0.033(4) -0.003(5) -0.007(3) 0.001(5)
C8 0.033(3) 0.054(4) 0.034(3) 0.013(3) 0.005(2) 0.006(3)
C9 0.033(3) 0.027(3) 0.033(3) -0.002(2) 0.006(2) 0.002(2)
C10 0.032(3) 0.041(3) 0.029(3) 0.002(2) 0.001(2) 0.004(2)
C11 0.026(3) 0.044(3) 0.024(3) 0.000(2) 0.008(2) 0.002(2)
C12 0.048(4) 0.066(5) 0.030(3) 0.001(3) 0.011(3) 0.009(3)
C13 0.033(3) 0.075(5) 0.027(3) -0.006(3) 0.009(2) 0.006(3)
C14 0.027(3) 0.071(5) 0.024(3) 0.007(3) 0.000(2) 0.004(3)
C15 0.032(3) 0.037(3) 0.034(3) -0.002(2) 0.006(2) 0.004(2)
C16 0.101(8) 0.101(8) 0.037(5) -0.018(5) -0.004(5) -0.015(6)
C17 0.071(5) 0.064(5) 0.044(4) -0.009(4) -0.009(4) -0.015(4)
C18 0.048(4) 0.045(4) 0.031(3) 0.007(3) 0.001(3) -0.012(3)
C19 0.053(4) 0.071(5) 0.035(4) -0.009(3) 0.012(3) -0.008(4)
C20 0.059(5) 0.077(6) 0.060(6) -0.008(4) 0.021(4) -0.002(4)
C21 0.067(5) 0.062(5) 0.037(4) 0.000(3) 0.007(3) 0.003(4)
C22 0.050(4) 0.061(5) 0.038(4) 0.002(3) -0.002(3) -0.007(3)
C23 0.044(4) 0.044(4) 0.043(4) 0.003(3) 0.000(3) -0.012(3)
C24 0.042(4) 0.054(4) 0.045(4) -0.001(3) 0.001(3) -0.006(3)
C25 0.041(4) 0.053(4) 0.049(4) 0.000(3) 0.004(3) 0.004(3)
N1 0.029(3) 0.075(4) 0.028(3) 0.006(3) -0.001(2) -0.007(2)
N2 0.033(3) 0.072(4) 0.026(3) 0.005(3) 0.005(2) -0.006(3)
N3 0.027(2) 0.053(3) 0.023(2) 0.007(2) -0.0002(19) 0.001(2)
N4 0.035(3) 0.107(6) 0.024(3) -0.005(3) -0.001(2) -0.012(3)
N5 0.031(3) 0.071(4) 0.021(2) 0.000(2) 0.004(2) 0.007(2)
N6 0.024(2) 0.055(3) 0.026(2) 0.005(2) 0.0007(19) 0.000(2)
N7 0.095(6) 0.088(6) 0.061(5) -0.018(4) 0.034(5) -0.001(5)
N8 0.056(4) 0.061(4) 0.044(4) 0.004(3) 0.017(3) 0.011(3)
O1 0.053(4) 0.179(9) 0.128(8) -0.052(7) 0.017(4) 0.021(5)
O1W 0.26(3) 0.109(13) 0.107(15) -0.023(13) 0.11(2) -0.051(15)
O2 0.073(4) 0.128(7) 0.079(5) -0.006(5) 0.001(4) 0.024(4)
O3 0.060(4) 0.133(7) 0.054(4) 0.021(4) 0.013(3) -0.010(4)
O4 0.041(3) 0.186(8) 0.040(3) -0.016(4) 0.013(2) 0.004(4)
O5 0.027(2) 0.051(3) 0.050(3) 0.006(2) 0.0056(19) 0.0057(18)
O6 0.040(2) 0.041(2) 0.044(3) 0.011(2) 0.016(2) 0.0060(18)
O7 0.0265(19) 0.032(2) 0.033(2) 0.0025(16) 0.0046(16) -0.0002(15)
O8 0.025(2) 0.044(2) 0.055(3) -0.006(2) -0.0059(19) -0.0025(17)
O9 0.059(3) 0.076(4) 0.032(3) 0.006(2) 0.010(2) -0.003(3)
O10 0.088(4) 0.096(5) 0.034(3) -0.014(3) 0.014(3) 0.001(4)
O11 0.039(2) 0.052(3) 0.039(3) 0.005(2) 0.001(2) -0.005(2)
O12 0.048(3) 0.057(3) 0.027(2) 0.005(2) -0.006(2) -0.003(2)
O2W 0.30(2) 0.37(3) 0.204(19) -0.116(18) 0.044(15) 0.17(2)
O3W 0.61(6) 0.33(4) 0.79(8) -0.23(4) -0.33(6) 0.33(4)

loop_
_atom_type_symbol
_atom_type_description
_atom_type_scat_dispersion_real
_atom_type_scat_dispersion_imag
_atom_type_scat_source
C C 0.0033 0.0016 'International Tables Vol C Tables 4.2.6.8 and 6.1.1.4'
H H 0.0000 0.0000 'International Tables Vol C Tables 4.2.6.8 and 6.1.1.4'
N N 0.0061 0.0033 'International Tables Vol C Tables 4.2.6.8 and 6.1.1.4'
O O 0.0106 0.0060 'International Tables Vol C Tables 4.2.6.8 and 6.1.1.4'
S S 0.1246 0.1234 'International Tables Vol C Tables 4.2.6.8 and 6.1.1.4'
Cd Cd -0.8075 1.2024 'International Tables Vol C Tables 4.2.6.8 and 6.1.1.4'

loop_
_geom_angle_atom_site_label_1
_geom_angle_atom_site_label_2
_geom_angle_atom_site_label_3
_geom_angle
_geom_angle_site_symmetry_1
_geom_angle_site_symmetry_3
O7 Cd1 O6 106.32(16) 7_755 7_755
O7 Cd1 O11 90.51(15) 7_755 .
O6 Cd1 O11 82.53(17) 7_755 .
O7 Cd1 O7 73.24(15) 7_755 .
O6 Cd1 O7 161.39(16) 7_755 .
O11 Cd1 O7 78.87(15) . .
O7 Cd1 O12 140.98(15) 7_755 .
O6 Cd1 O12 84.66(16) 7_755 .
O11 Cd1 O12 53.13(15) . .
O7 Cd1 O12 84.85(15) . .
O7 Cd1 S4 132.45(12) 7_755 .
O6 Cd1 S4 95.17(14) 7_755 .
O11 Cd1 S4 134.79(12) . .
O7 Cd1 S4 98.47(10) . .
O12 Cd1 S4 81.67(11) . .
O12 Cd2 O8 83.92(17) . .
O12 Cd2 O6 85.63(17) . 1_655
O8 Cd2 O6 140.64(17) . 1_655
O12 Cd2 O5 93.93(17) . 1_655
O8 Cd2 O5 89.40(16) . 1_655
O6 Cd2 O5 53.62(14) 1_655 1_655
O12 Cd2 S5 154.19(13) . .
O8 Cd2 S5 117.60(13) . .
O6 Cd2 S5 85.33(13) 1_655 .
O5 Cd2 S5 100.01(12) 1_655 .
O12 Cd2 S4 77.97(13) . .
O8 Cd2 S4 89.88(13) . .
O6 Cd2 S4 124.66(11) 1_655 .
O5 Cd2 S4 171.90(13) 1_655 .
S5 Cd2 S4 87.47(6) . .
O1W Cd3 O1W 34.8(12) 2_854 .
O1W Cd3 O4 82.4(6) 2_854 .
O1W Cd3 O4 116.8(6) . .
O1W Cd3 O4 116.8(6) 2_854 2_854
O1W Cd3 O4 82.4(6) . 2_854
O4 Cd3 O4 160.9(5) . 2_854
O1W Cd3 O10 130.2(7) 2_854 2_854
O1W Cd3 O10 134.5(5) . 2_854
O4 Cd3 O10 84.1(2) . 2_854
O4 Cd3 O10 82.4(3) 2_854 2_854
O1W Cd3 O10 134.5(5) 2_854 .
O1W Cd3 O10 130.2(7) . .
O4 Cd3 O10 82.4(3) . .
O4 Cd3 O10 84.1(2) 2_854 .
O10 Cd3 O10 90.3(3) 2_854 .
O1W Cd3 O9 79.1(6) 2_854 2_854
O1W Cd3 O9 82.8(6) . 2_854
O4 Cd3 O9 94.1(2) . 2_854
O4 Cd3 O9 89.1(2) 2_854 2_854
O10 Cd3 O9 54.4(2) 2_854 2_854
O10 Cd3 O9 144.6(2) . 2_854
O1W Cd3 O9 82.8(6) 2_854 .
O1W Cd3 O9 79.1(6) . .
O4 Cd3 O9 89.1(2) . .
O4 Cd3 O9 94.1(2) 2_854 .
O10 Cd3 O9 144.6(2) 2_854 .
O10 Cd3 O9 54.4(2) . .
O9 Cd3 O9 161.0(3) 2_854 .
O1W Cd3 C13 108.3(6) 2_854 .
O1W Cd3 C13 105.2(6) . .
O4 Cd3 C13 83.7(2) . .
O4 Cd3 C13 90.5(2) 2_854 .
O10 Cd3 C13 117.5(2) 2_854 .
O10 Cd3 C13 27.3(2) . .
O9 Cd3 C13 171.9(2) 2_854 .
O9 Cd3 C13 27.1(2) . .
O1W Cd3 C13 105.2(6) 2_854 2_854
O1W Cd3 C13 108.3(6) . 2_854
O4 Cd3 C13 90.5(2) . 2_854
O4 Cd3 C13 83.7(2) 2_854 2_854
O10 Cd3 C13 27.3(2) 2_854 2_854
O10 Cd3 C13 117.5(2) . 2_854
O9 Cd3 C13 27.1(2) 2_854 2_854
O9 Cd3 C13 171.9(2) . 2_854
C13 Cd3 C13 144.8(3) . 2_854
C18 S4 Cd1 112.5(2) . .
C18 S4 Cd2 103.8(2) . .
Cd1 S4 Cd2 85.65(5) . .
C23 S5 Cd2 108.6(2) . .
N1 C1 N2 127.5(6) . .
N1 C1 N4 115.4(6) . .
N2 C1 N4 117.0(6) . .
N3 C2 N1 125.9(6) . .
N3 C2 N6 116.6(5) . .
N1 C2 N6 117.5(5) . .
N2 C3 N3 127.2(6) . .
N2 C3 N5 115.8(6) . .
N3 C3 N5 117.0(5) . .
N4 C4 C5 114.5(7) . .
O1 C5 O2 119.4(14) . .
O1 C5 C4 123.2(11) . .
O2 C5 C4 117.4(9) . .
N4 C6 C7 115.3(8) . .
O4 C7 O3 123.2(10) . .
O4 C7 C6 118.3(11) . .
O3 C7 C6 118.4(8) . .
N6 C8 C9 113.8(5) . .
O5 C9 O6 122.3(6) . .
O5 C9 C8 117.3(5) . .
O6 C9 C8 120.5(5) . .
N6 C10 C11 116.4(5) . .
O8 C11 O7 125.5(6) . .
O8 C11 C10 114.7(5) . .
O7 C11 C10 119.6(5) . .
N5 C12 C13 115.3(6) . .
O9 C13 O10 122.2(7) . .
O9 C13 C12 121.4(6) . .
O10 C13 C12 116.4(8) . .
O9 C13 Cd3 63.5(4) . .
O10 C13 Cd3 59.0(4) . .
C12 C13 Cd3 174.5(6) . .
N5 C14 C15 114.8(6) . .
O11 C15 O12 121.8(6) . .
O11 C15 C14 121.1(6) . .
O12 C15 C14 117.1(5) . .
C17 C16 N7 121.2(8) . .
C16 C17 C18 120.3(9) . .
C17 C18 C19 116.8(7) . .
C17 C18 S4 120.2(6) . .
C19 C18 S4 123.0(5) . .
C20 C19 C18 121.2(8) . .
N7 C20 C19 118.4(9) . .
N8 C21 C22 120.1(7) . .
C21 C22 C23 121.4(7) . .
C22 C23 C24 116.1(7) . .
C22 C23 S5 119.3(6) . .
C24 C23 S5 124.5(6) . .
C25 C24 C23 120.2(7) . .
N8 C25 C24 120.7(7) . .
C1 N1 C2 113.4(6) . .
C3 N2 C1 112.2(6) . .
C2 N3 C3 113.5(5) . .
C1 N4 C4 118.4(6) . .
C1 N4 C6 118.8(6) . .
C4 N4 C6 122.6(6) . .
C3 N5 C14 118.6(5) . .
C3 N5 C12 119.4(5) . .
C14 N5 C12 119.0(5) . .
C2 N6 C8 118.6(5) . .
C2 N6 C10 117.7(5) . .
C8 N6 C10 116.0(5) . .
C16 N7 C20 122.0(8) . .
C21 N8 C25 121.5(7) . .
O1W O1W Cd3 72.6(6) 2_854 .
C7 O4 Cd3 127.5(6) . .
C9 O5 Cd2 91.9(4) . 1_455
C9 O6 Cd1 130.7(4) . 7_755
C9 O6 Cd2 92.2(3) . 1_455
Cd1 O6 Cd2 127.50(19) 7_755 1_455
C11 O7 Cd1 127.5(4) . 7_755
C11 O7 Cd1 125.5(3) . .
Cd1 O7 Cd1 106.76(15) 7_755 .
C11 O8 Cd2 142.0(4) . .
C13 O9 Cd3 89.4(4) . .
C13 O10 Cd3 93.7(5) . .
C15 O11 Cd1 92.7(4) . .
C15 O12 Cd2 138.6(4) . .
C15 O12 Cd1 89.2(4) . .
Cd2 O12 Cd1 103.21(19) . .

loop_
_geom_bond_atom_site_label_1
_geom_bond_atom_site_label_2
_geom_bond_distance
_geom_bond_site_symmetry_2
Cd1 O7 2.241(4) 7_755
Cd1 O6 2.255(4) 7_755
Cd1 O11 2.422(5) .
Cd1 O7 2.458(4) .
Cd1 O12 2.471(5) .
Cd1 S4 2.5385(17) .
Cd2 O12 2.250(5) .
Cd2 O8 2.271(4) .
Cd2 O6 2.436(4) 1_655
Cd2 O5 2.454(5) 1_655
Cd2 S5 2.5142(18) .
Cd2 S4 2.8951(19) .
Cd3 O1W 2.347(19) 2_854
Cd3 O1W 2.347(19) .
Cd3 O4 2.346(6) .
Cd3 O4 2.346(6) 2_854
Cd3 O10 2.363(7) 2_854
Cd3 O10 2.363(7) .
Cd3 O9 2.463(5) 2_854
Cd3 O9 2.463(5) .
Cd3 C13 2.752(7) .
Cd3 C13 2.752(7) 2_854
S4 C18 1.739(8) .
S5 C23 1.722(8) .
C1 N1 1.329(9) .
C1 N2 1.344(9) .
C1 N4 1.374(8) .
C2 N3 1.330(8) .
C2 N1 1.347(8) .
C2 N6 1.374(8) .
C3 N2 1.332(8) .
C3 N3 1.348(8) .
C3 N5 1.367(8) .
C4 N4 1.419(10) .
C4 C5 1.487(16) .
C5 O1 1.236(12) .
C5 O2 1.348(14) .
C6 N4 1.453(10) .
C6 C7 1.499(13) .
C7 O4 1.252(11) .
C7 O3 1.261(13) .
C8 N6 1.468(7) .
C8 C9 1.524(8) .
C9 O5 1.247(7) .
C9 O6 1.272(7) .
C10 N6 1.472(7) .
C10 C11 1.528(8) .
C11 O8 1.244(7) .
C11 O7 1.277(7) .
C12 N5 1.457(9) .
C12 C13 1.508(10) .
C13 O9 1.255(9) .
C13 O10 1.266(9) .
C14 N5 1.445(8) .
C14 C15 1.520(9) .
C15 O11 1.226(7) .
C15 O12 1.279(8) .
C16 C17 1.334(14) .
C16 N7 1.355(13) .
C17 C18 1.405(10) .
C18 C19 1.412(11) .
C19 C20 1.373(11) .
C20 N7 1.344(13) .
C21 N8 1.341(10) .
C21 C22 1.364(11) .
C22 C23 1.409(10) .
C23 C24 1.413(10) .
C24 C25 1.375(10) .
C25 N8 1.344(10) .
O1W O1W 1.40(5) 2_854
O5 Cd2 2.454(5) 1_455
O6 Cd1 2.255(4) 7_755
O6 Cd2 2.436(4) 1_455
O7 Cd1 2.241(4) 7_755
